data_4333121
loop_
_publ_author_name
'Jimtaisong, Ampa'
'Luck, Rudy L.'

_publ_section_title
;
 Synthesis and Catalytic Epoxidation Activity with TBHP and H2O2of Dioxo-,
 Oxoperoxo-, and Oxodiperoxo Molybdenum(VI) and Tungsten(VI) Compounds
 Containing Monodentate or Bidentate Phosphine Oxide Ligands:&#x00A0;
 Crystal Structures of WCl2(O)2(OPMePh2)2, WCl2(O)(O2)(OPMePh2)2,
 MoCl2(O)2dppmO2&#x00B7;C4H10O, WCl2(O)2dppmO2, Mo(O)(O2)2dppmO2, and
 W(O)(O2)2dppmO2
;
_journal_issue 25
_journal_name_full 'Inorganic Chemistry'
_journal_page_first 10391
_journal_page_last 10402
_journal_paper_doi 10.1021/ic061455d
_journal_volume 45
_journal_year 2006
_chemical_compound_source 'synthesis as described'
_chemical_formula_moiety 'C26 H26 Cl2 O5 P2 W1'
_chemical_formula_sum 'C26 H26 Cl2 O5 P2 W'
_chemical_formula_weight 735.16
_chemical_name_systematic
;
 ?
;
_space_group_IT_number 14
_symmetry_cell_setting monoclinic
_symmetry_Int_Tables_number 14
_symmetry_space_group_name_Hall '-P 2yn'
_symmetry_space_group_name_H-M 'P 1 21/n 1'
_atom_sites_solution_hydrogens geom
_atom_sites_solution_primary direct
_atom_sites_solution_secondary difmap
_audit_creation_date 2006-04-19T18:28:55-00:00
_audit_creation_method 'WinGX routine CIF_UPDATE'
_cell_angle_alpha 90
_cell_angle_beta 105.17(3)
_cell_angle_gamma 90
_cell_formula_units_Z 4
_cell_length_a 9.322(3)
_cell_length_b 17.429(4)
_cell_length_c 17.879(5)
_cell_measurement_reflns_used 25
_cell_measurement_temperature 293(2)
_cell_measurement_theta_max 15
_cell_measurement_theta_min 10
_cell_measurement_wavelength 0.71073
_cell_volume 2803.6(14)
_computing_cell_refinement 'CAD4 Express (Enraf Nonius, 1994)'
_computing_data_collection 'CAD4 Express (Enraf Nonius, 1994)'
_computing_data_reduction 'XCAD4 (Harms & Wocadlo, 1995)'
_computing_molecular_graphics 'Ortep-3 for Windows (Farrugia, 1997)'
_computing_publication_material 'WinGX publication routines (Farrugia, 1999)'
_computing_structure_refinement 'SHELXL-97 (Sheldrick, 1997)'
_computing_structure_solution 'SHELXS-97 (Sheldrick, 1997)'
_diffrn_ambient_temperature 293(2)
_diffrn_detector 'scintillation LiI'
_diffrn_detector_dtime 1.195
_diffrn_measured_fraction_theta_full 0.999
_diffrn_measured_fraction_theta_max 0.999
_diffrn_measurement_device '\k-geometry diffractometer'
_diffrn_measurement_device_type 'Enraf Nonius CAD4'
_diffrn_measurement_method 'non-profiled omega/2theta scans'
_diffrn_orient_matrix_type
;
  x-axis points to radiation source
  the matrix is specified in reciprocal space
;
_diffrn_orient_matrix_UB_11 0.088921
_diffrn_orient_matrix_UB_12 -0.021225
_diffrn_orient_matrix_UB_13 0.038474
_diffrn_orient_matrix_UB_21 0.015911
_diffrn_orient_matrix_UB_22 0.050522
_diffrn_orient_matrix_UB_23 0.02738
_diffrn_orient_matrix_UB_31 -0.064698
_diffrn_orient_matrix_UB_32 -0.016872
_diffrn_orient_matrix_UB_33 0.033557
_diffrn_radiation_monochromator graphite
_diffrn_radiation_probe x-ray
_diffrn_radiation_type MoK\a
_diffrn_radiation_wavelength 0.71073
_diffrn_reflns_av_R_equivalents 0.041
_diffrn_reflns_av_unetI/netI 0.0598
_diffrn_reflns_limit_h_max 10
_diffrn_reflns_limit_h_min 0
_diffrn_reflns_limit_k_max 18
_diffrn_reflns_limit_k_min 0
_diffrn_reflns_limit_l_max 18
_diffrn_reflns_limit_l_min -19
_diffrn_reflns_number 3915
_diffrn_reflns_theta_full 22.48
_diffrn_reflns_theta_max 22.48
_diffrn_reflns_theta_min 1.66
_diffrn_source 'Enraf Nonius FR590'
_diffrn_standards_decay_% 6
_diffrn_standards_interval_time 166
_diffrn_standards_number 3
_exptl_absorpt_coefficient_mu 4.459
_exptl_absorpt_correction_T_max 0.639
_exptl_absorpt_correction_T_min 0.3038
_exptl_absorpt_correction_type psi-scan
_exptl_absorpt_process_details
;
North A.C.T., Phillips D.C. & Mathews F.S. (1968) Acta. Cryst. A24, 351
        Number of psi-scan sets used was   6
        Theta correction was applied.
        Averaged transmission function was used.
        No Fourier smoothing was applied.
;
_exptl_crystal_colour colorless
_exptl_crystal_density_diffrn 1.742
_exptl_crystal_density_method 'not measured'
_exptl_crystal_description prism
_exptl_crystal_F_000 1440
_exptl_crystal_size_max 0.55
_exptl_crystal_size_mid 0.30
_exptl_crystal_size_min 0.25
_refine_diff_density_max 2.412
_refine_diff_density_min -2.014
_refine_diff_density_rms 0.172
_refine_ls_extinction_method none
_refine_ls_goodness_of_fit_ref 1.099
_refine_ls_hydrogen_treatment mixed
_refine_ls_matrix_type full
_refine_ls_number_parameters 323
_refine_ls_number_reflns 3650
_refine_ls_number_restraints 0
_refine_ls_restrained_S_all 1.099
_refine_ls_R_factor_all 0.1002
_refine_ls_R_factor_gt 0.0572
_refine_ls_shift/su_max 0
_refine_ls_shift/su_mean 0
_refine_ls_structure_factor_coef Fsqd
_refine_ls_weighting_details 'calc w=1/[\s^2^(Fo^2^)+(0.0840P)^2^+7.2653P] where P=(Fo^2^+2Fc^2^)/3'
_refine_ls_weighting_scheme calc
_refine_ls_wR_factor_gt 0.1306
_refine_ls_wR_factor_ref 0.1534
_reflns_number_gt 2617
_reflns_number_total 3650
_reflns_threshold_expression >2sigma(I)
_cod_data_source_file ic061455dsup1.cif
_cod_data_source_block woxper
_cod_original_sg_symbol_H-M 'P 21/n'
_cod_database_code 4333121
_exptl_absorpt_factor_mur 0.446
_exptl_absorpt_correction_t_ave 0.5336
_diffrn_standards_decay_corr_max 1.247
_diffrn_standards_decay_corr_min 1

loop_
_symmetry_equiv_pos_as_xyz
'x, y, z'
'-x+1/2, y+1/2, -z+1/2'
'-x, -y, -z'
'x-1/2, -y-1/2, z-1/2'

loop_
_atom_site_label
_atom_site_type_symbol
_atom_site_fract_x
_atom_site_fract_y
_atom_site_fract_z
_atom_site_U_iso_or_equiv
_atom_site_adp_type
_atom_site_occupancy
_atom_site_symmetry_multiplicity
_atom_site_calc_flag
_atom_site_refinement_flags
W1 W 0.25498(7) 0.23822(3) 0.27896(3) 0.0512(3) Uani 1 1 d .
Cl1 Cl 0.4728(5) 0.3047(3) 0.3512(3) 0.1040(17) Uani 1 1 d .
Cl2 Cl 0.0042(5) 0.1921(3) 0.2412(2) 0.0999(16) Uani 1 1 d .
O1 O 0.260(3) 0.1389(12) 0.2433(12) 0.092(7) Uiso 0.63(2) 1 d P
O2 O 0.413(2) 0.1728(12) 0.2848(11) 0.085(7) Uiso 0.63(2) 1 d P
O3 O 0.229(2) 0.2866(9) 0.1914(9) 0.048(5) Uiso 0.63(2) 1 d P
O4 O 0.319(3) 0.2950(12) 0.2106(12) 0.037(8) Uiso 0.37(2) 1 d P
O5 O 0.167(5) 0.258(2) 0.186(2) 0.111(16) Uiso 0.37(2) 1 d P
O6 O 0.339(3) 0.1467(13) 0.2585(13) 0.033(7) Uiso 0.37(2) 1 d P
O11 O 0.1524(10) 0.3309(5) 0.3186(5) 0.053(2) Uani 1 1 d .
O21 O 0.2442(10) 0.1965(5) 0.3874(4) 0.058(2) Uani 1 1 d .
P1 P 0.1449(4) 0.41781(19) 0.3133(2) 0.0484(9) Uani 1 1 d .
P2 P 0.2742(4) 0.1849(2) 0.47373(19) 0.0519(9) Uani 1 1 d .
C11 C 0.2457(17) 0.4574(9) 0.2507(9) 0.076(5) Uani 1 1 d .
H11A H 0.3482 0.4424 0.2683 0.114 Uiso 1 1 calc R
H11B H 0.2387 0.5123 0.2512 0.114 Uiso 1 1 calc R
H11C H 0.2048 0.4389 0.199 0.114 Uiso 1 1 calc R
C21 C 0.4411(18) 0.2276(10) 0.5248(9) 0.088(5) Uani 1 1 d .
H21A H 0.4379 0.2816 0.5136 0.132 Uiso 1 1 calc R
H21B H 0.5225 0.2046 0.5094 0.132 Uiso 1 1 calc R
H21C H 0.4544 0.2202 0.5794 0.132 Uiso 1 1 calc R
C121 C -0.0444(14) 0.4461(7) 0.2802(6) 0.045(3) Uani 1 1 d .
C122 C -0.0787(18) 0.5239(8) 0.2745(8) 0.064(4) Uani 1 1 d .
H122 H -0.0023 0.5599 0.2868 0.077 Uiso 1 1 calc R
C123 C -0.225(2) 0.5487(11) 0.2509(11) 0.082(5) Uani 1 1 d .
H123 H -0.2478 0.6007 0.2477 0.099 Uiso 1 1 calc R
C124 C -0.336(2) 0.4929(13) 0.2320(10) 0.092(6) Uani 1 1 d .
H124 H -0.4347 0.5082 0.2148 0.11 Uiso 1 1 calc R
C125 C -0.3034(18) 0.4175(12) 0.2382(9) 0.080(5) Uani 1 1 d .
H125 H -0.3802 0.3818 0.2257 0.097 Uiso 1 1 calc R
C126 C -0.1589(16) 0.3923(9) 0.2626(8) 0.065(4) Uani 1 1 d .
H126 H -0.1379 0.34 0.2673 0.078 Uiso 1 1 calc R
C131 C 0.2152(16) 0.4609(7) 0.4075(9) 0.058(4) Uani 1 1 d .
C132 C 0.3003(19) 0.5234(10) 0.4192(9) 0.079(5) Uani 1 1 d .
H132 H 0.33 0.5449 0.378 0.094 Uiso 1 1 calc R
C133 C 0.345(2) 0.5566(11) 0.4913(12) 0.104(7) Uani 1 1 d .
H133 H 0.4005 0.6016 0.4983 0.125 Uiso 1 1 calc R
C134 C 0.307(3) 0.5236(14) 0.5527(13) 0.115(7) Uani 1 1 d .
H134 H 0.3428 0.5434 0.6024 0.138 Uiso 1 1 calc R
C135 C 0.220(3) 0.4638(14) 0.5405(11) 0.130(9) Uani 1 1 d .
H135 H 0.1874 0.4436 0.5812 0.156 Uiso 1 1 calc R
C136 C 0.176(2) 0.4300(12) 0.4687(10) 0.112(7) Uani 1 1 d .
H136 H 0.1185 0.3856 0.4621 0.135 Uiso 1 1 calc R
C221 C 0.1243(16) 0.2231(8) 0.5066(8) 0.054(4) Uani 1 1 d .
C222 C 0.140(2) 0.2373(10) 0.5847(10) 0.082(5) Uani 1 1 d .
H222 H 0.2293 0.226 0.6207 0.098 Uiso 1 1 calc R
C223 C 0.025(3) 0.2678(11) 0.6087(12) 0.101(6) Uani 1 1 d .
H223 H 0.0377 0.2777 0.6611 0.121 Uiso 1 1 calc R
C224 C -0.104(3) 0.2834(12) 0.5596(15) 0.111(7) Uani 1 1 d .
H224 H -0.1806 0.3036 0.5777 0.133 Uiso 1 1 calc R
C225 C -0.125(2) 0.2701(11) 0.4818(12) 0.086(5) Uani 1 1 d .
H225 H -0.2162 0.2805 0.4472 0.103 Uiso 1 1 calc R
C226 C -0.0091(16) 0.2411(9) 0.4550(10) 0.071(5) Uani 1 1 d .
H226 H -0.0216 0.2337 0.4022 0.085 Uiso 1 1 calc R
C231 C 0.2813(17) 0.0844(9) 0.4942(8) 0.063(4) Uani 1 1 d .
C232 C 0.179(2) 0.0375(11) 0.4454(12) 0.108(7) Uani 1 1 d .
H232 H 0.1126 0.058 0.4017 0.13 Uiso 1 1 calc R
C233 C 0.174(3) -0.0404(14) 0.4616(17) 0.142(9) Uani 1 1 d .
H233 H 0.1003 -0.0717 0.4314 0.17 Uiso 1 1 calc R
C234 C 0.277(3) -0.0695(14) 0.5219(18) 0.119(9) Uani 1 1 d .
H234 H 0.2807 -0.1222 0.5303 0.143 Uiso 1 1 calc R
C235 C 0.372(4) -0.0258(16) 0.5684(14) 0.138(12) Uani 1 1 d .
H235 H 0.4372 -0.0473 0.6119 0.166 Uiso 1 1 calc R
C236 C 0.379(2) 0.0522(10) 0.5551(9) 0.091(6) Uani 1 1 d .
H236 H 0.4516 0.0821 0.588 0.11 Uiso 1 1 calc R

loop_
_atom_site_aniso_label
_atom_site_aniso_U_11
_atom_site_aniso_U_22
_atom_site_aniso_U_33
_atom_site_aniso_U_23
_atom_site_aniso_U_13
_atom_site_aniso_U_12
W1 0.0795(4) 0.0425(4) 0.0380(3) -0.0080(3) 0.0267(3) -0.0025(3)
Cl1 0.073(3) 0.156(5) 0.088(3) -0.003(3) 0.030(2) -0.042(3)
Cl2 0.114(4) 0.103(4) 0.071(3) -0.020(2) 0.004(3) -0.062(3)
O11 0.077(6) 0.041(5) 0.052(5) -0.002(4) 0.039(5) 0.000(4)
O21 0.080(6) 0.061(6) 0.034(5) 0.010(4) 0.015(4) -0.008(5)
P1 0.060(2) 0.038(2) 0.054(2) -0.0048(15) 0.0271(18) -0.0011(16)
P2 0.060(2) 0.055(2) 0.0395(19) 0.0050(16) 0.0115(17) -0.0028(18)
C11 0.102(12) 0.043(8) 0.106(12) 0.008(8) 0.070(10) -0.001(8)
C21 0.077(10) 0.109(14) 0.076(11) -0.010(10) 0.019(9) -0.021(10)
C121 0.055(8) 0.052(9) 0.035(7) -0.004(6) 0.022(6) -0.003(7)
C122 0.084(12) 0.053(10) 0.064(9) 0.004(7) 0.034(8) 0.018(8)
C123 0.092(15) 0.067(12) 0.101(13) 0.004(9) 0.047(11) 0.016(10)
C124 0.087(15) 0.121(19) 0.075(12) 0.011(12) 0.034(10) 0.033(13)
C125 0.058(11) 0.108(16) 0.080(12) -0.005(11) 0.026(9) -0.005(10)
C126 0.070(11) 0.068(10) 0.061(9) -0.005(8) 0.026(8) -0.005(9)
C131 0.069(10) 0.031(8) 0.072(10) -0.014(7) 0.015(8) -0.002(7)
C132 0.094(12) 0.084(13) 0.056(10) -0.009(9) 0.018(9) -0.019(10)
C133 0.128(17) 0.073(13) 0.094(15) -0.022(12) -0.003(14) -0.023(12)
C134 0.133(19) 0.108(19) 0.094(16) -0.045(14) 0.010(15) 0.002(15)
C135 0.20(3) 0.13(2) 0.072(13) -0.048(13) 0.069(15) -0.059(19)
C136 0.17(2) 0.108(16) 0.073(12) -0.021(11) 0.056(13) -0.067(15)
C221 0.076(10) 0.047(9) 0.051(9) 0.006(6) 0.037(8) -0.001(7)
C222 0.092(12) 0.088(13) 0.066(11) 0.004(9) 0.025(9) 0.018(10)
C223 0.154(19) 0.088(14) 0.082(13) 0.008(10) 0.068(14) 0.034(14)
C224 0.108(17) 0.098(16) 0.15(2) 0.044(15) 0.073(16) 0.036(13)
C225 0.081(12) 0.102(14) 0.086(14) 0.020(11) 0.041(10) 0.011(10)
C226 0.059(10) 0.080(12) 0.074(10) 0.020(9) 0.018(9) 0.003(8)
C231 0.086(11) 0.071(11) 0.041(8) 0.016(7) 0.034(8) 0.028(9)
C232 0.121(16) 0.064(13) 0.111(16) 0.009(11) -0.019(13) -0.008(12)
C233 0.17(2) 0.078(17) 0.17(3) 0.011(16) 0.04(2) -0.014(16)
C234 0.18(3) 0.071(16) 0.14(2) 0.037(16) 0.10(2) 0.026(17)
C235 0.25(4) 0.10(2) 0.085(17) 0.040(14) 0.09(2) 0.08(2)
C236 0.150(17) 0.077(13) 0.054(10) 0.022(9) 0.038(11) 0.036(12)

loop_
_atom_type_symbol
_atom_type_description
_atom_type_scat_dispersion_real
_atom_type_scat_dispersion_imag
_atom_type_scat_source
C C 0.0033 0.0016 'International Tables Vol C Tables 4.2.6.8 and 6.1.1.4'
H H 0 0 'International Tables Vol C Tables 4.2.6.8 and 6.1.1.4'
Cl Cl 0.1484 0.1585 'International Tables Vol C Tables 4.2.6.8 and 6.1.1.4'
O O 0.0106 0.006 'International Tables Vol C Tables 4.2.6.8 and 6.1.1.4'
P P 0.1023 0.0942 'International Tables Vol C Tables 4.2.6.8 and 6.1.1.4'
W W -0.849 6.8722 'International Tables Vol C Tables 4.2.6.8 and 6.1.1.4'

loop_
_geom_angle_atom_site_label_1
_geom_angle_atom_site_label_2
_geom_angle_atom_site_label_3
_geom_angle
O5 W1 O3 25.3(15)
O5 W1 O4 51.5(18)
O3 W1 O4 27.2(7)
O5 W1 O2 110.9(15)
O3 W1 O2 105.6(8)
O4 W1 O2 88.6(9)
O5 W1 O1 84.2(15)
O3 W1 O1 98.8(8)
O4 W1 O1 103.9(9)
O2 W1 O1 49.5(9)
O5 W1 O6 95.8(15)
O3 W1 O6 101.7(8)
O4 W1 O6 96.0(9)
O2 W1 O6 26.8(8)
O1 W1 O6 22.9(8)
O5 W1 O11 91.7(14)
O3 W1 O11 87.9(5)
O4 W1 O11 93.9(7)
O2 W1 O11 152.5(7)
O1 W1 O11 153.3(8)
O6 W1 O11 169.9(7)
O5 W1 O21 148.7(17)
O3 W1 O21 166.4(6)
O4 W1 O21 157.9(8)
O2 W1 O21 88.0(6)
O1 W1 O21 90.3(7)
O6 W1 O21 90.6(7)
O11 W1 O21 79.5(3)
O5 W1 Cl2 66.7(17)
O3 W1 Cl2 90.8(7)
O4 W1 Cl2 117.9(8)
O2 W1 Cl2 121.0(7)
O1 W1 Cl2 72.4(7)
O6 W1 Cl2 95.1(9)
O11 W1 Cl2 81.7(3)
O21 W1 Cl2 82.3(3)
O5 W1 Cl1 123.8(17)
O3 W1 Cl1 98.5(7)
O4 W1 Cl1 73.3(8)
O2 W1 Cl1 73.5(7)
O1 W1 Cl1 123.0(8)
O6 W1 Cl1 100.3(9)
O11 W1 Cl1 80.9(3)
O21 W1 Cl1 84.7(3)
Cl2 W1 Cl1 159.93(17)
O6 O1 O2 14(2)
O6 O1 W1 79(3)
O2 O1 W1 65.1(10)
O6 O2 O1 12(2)
O6 O2 W1 77(2)
O1 O2 W1 65.3(10)
O5 O3 O4 147(5)
O5 O3 W1 74(4)
O4 O3 W1 80.1(19)
O3 O4 O5 16(2)
O3 O4 W1 72.8(19)
O5 O4 W1 60.9(17)
O3 O5 O4 18(2)
O3 O5 W1 81(4)
O4 O5 W1 67.7(19)
O1 O6 O2 153(4)
O1 O6 W1 78(3)
O2 O6 W1 76(2)
P1 O11 W1 140.1(5)
P2 O21 W1 162.1(6)
O11 P1 C11 113.8(6)
O11 P1 C121 108.8(6)
C11 P1 C121 109.0(7)
O11 P1 C131 110.9(6)
C11 P1 C131 107.7(8)
C121 P1 C131 106.3(6)
O21 P2 C21 112.2(7)
O21 P2 C221 109.6(6)
C21 P2 C221 109.6(8)
O21 P2 C231 109.2(6)
C21 P2 C231 109.3(8)
C221 P2 C231 106.8(6)
P1 C11 H11A 109.5
P1 C11 H11B 109.5
H11A C11 H11B 109.5
P1 C11 H11C 109.5
H11A C11 H11C 109.5
H11B C11 H11C 109.5
P2 C21 H21A 109.5
P2 C21 H21B 109.5
H21A C21 H21B 109.5
P2 C21 H21C 109.5
H21A C21 H21C 109.5
H21B C21 H21C 109.5
C122 C121 C126 119.5(13)
C122 C121 P1 118.9(11)
C126 C121 P1 121.5(11)
C123 C122 C121 121.0(15)
C123 C122 H122 119.5
C121 C122 H122 119.5
C122 C123 C124 117.7(17)
C122 C123 H123 121.1
C124 C123 H123 121.1
C125 C124 C123 121.5(18)
C125 C124 H124 119.3
C123 C124 H124 119.3
C124 C125 C126 121.2(17)
C124 C125 H125 119.4
C126 C125 H125 119.4
C125 C126 C121 119.0(15)
C125 C126 H126 120.5
C121 C126 H126 120.5
C132 C131 C136 118.4(15)
C132 C131 P1 122.9(13)
C136 C131 P1 118.7(12)
C131 C132 C133 120.8(17)
C131 C132 H132 119.6
C133 C132 H132 119.6
C134 C133 C132 119.9(19)
C134 C133 H133 120.1
C132 C133 H133 120.1
C135 C134 C133 119(2)
C135 C134 H134 120.6
C133 C134 H134 120.6
C134 C135 C136 121(2)
C134 C135 H135 119.3
C136 C135 H135 119.3
C131 C136 C135 120.3(18)
C131 C136 H136 119.8
C135 C136 H136 119.8
C226 C221 C222 118.2(14)
C226 C221 P2 120.9(11)
C222 C221 P2 120.9(12)
C223 C222 C221 120.1(17)
C223 C222 H222 120
C221 C222 H222 120
C224 C223 C222 121.8(19)
C224 C223 H223 119.1
C222 C223 H223 119.1
C223 C224 C225 120.3(19)
C223 C224 H224 119.9
C225 C224 H224 119.9
C224 C225 C226 119.6(18)
C224 C225 H225 120.2
C226 C225 H225 120.2
C221 C226 C225 120.0(17)
C221 C226 H226 120
C225 C226 H226 120
C236 C231 C232 118.3(16)
C236 C231 P2 123.8(14)
C232 C231 P2 117.9(12)
C231 C232 C233 120.0(19)
C231 C232 H232 120
C233 C232 H232 120
C234 C233 C232 119(2)
C234 C233 H233 120.7
C232 C233 H233 120.7
C235 C234 C233 121(3)
C235 C234 H234 119.3
C233 C234 H234 119.3
C234 C235 C236 122(3)
C234 C235 H235 119.2
C236 C235 H235 119.2
C231 C236 C235 120(2)
C231 C236 H236 120.2
C235 C236 H236 120.2

loop_
_geom_bond_atom_site_label_1
_geom_bond_atom_site_label_2
_geom_bond_distance
W1 O5 1.69(4)
W1 O3 1.739(14)
W1 O4 1.79(2)
W1 O2 1.846(18)
W1 O1 1.85(2)
W1 O6 1.86(2)
W1 O11 2.093(8)
W1 O21 2.098(8)
W1 Cl2 2.396(4)
W1 Cl1 2.400(4)
O1 O6 0.73(3)
O1 O2 1.55(3)
O2 O6 0.86(2)
O3 O5 0.75(4)
O3 O4 0.83(2)
O4 O5 1.52(5)
O11 P1 1.517(9)
O21 P2 1.508(8)
P1 C11 1.777(13)
P1 C121 1.778(13)
P1 C131 1.804(14)
P2 C21 1.751(16)
P2 C221 1.781(14)
P2 C231 1.786(15)
C11 H11A 0.96
C11 H11B 0.96
C11 H11C 0.96
C21 H21A 0.96
C21 H21B 0.96
C21 H21C 0.96
C121 C122 1.391(18)
C121 C126 1.394(18)
C122 C123 1.38(2)
C122 H122 0.93
C123 C124 1.40(3)
C123 H123 0.93
C124 C125 1.35(2)
C124 H124 0.93
C125 C126 1.38(2)
C125 H125 0.93
C126 H126 0.93
C131 C132 1.33(2)
C131 C136 1.35(2)
C132 C133 1.38(2)
C132 H132 0.93
C133 C134 1.36(3)
C133 H133 0.93
C134 C135 1.30(3)
C134 H134 0.93
C135 C136 1.37(2)
C135 H135 0.93
C136 H136 0.93
C221 C226 1.377(19)
C221 C222 1.39(2)
C222 C223 1.36(2)
C222 H222 0.93
C223 C224 1.32(3)
C223 H223 0.93
C224 C225 1.37(3)
C224 H224 0.93
C225 C226 1.38(2)
C225 H225 0.93
C226 H226 0.93
C231 C236 1.35(2)
C231 C232 1.38(2)
C232 C233 1.39(3)
C232 H232 0.93
C233 C234 1.34(3)
C233 H233 0.93
C234 C235 1.29(3)
C234 H234 0.93
C235 C236 1.38(3)
C235 H235 0.93
C236 H236 0.93
